data_7153576
loop_
_publ_author_name
'Buccini, Marco'
'Punch, Kathryn A.'
'Kaskow, Belinda'
'Flematti, Gavin R.'
'Skelton, Brian W.'
'Abraham, Lawrence J.'
'Piggott, Matthew J.'

_publ_section_title
;
 Ethynylbenzenoid metabolites of Antrodia camphorata: synthesis and
 inhibition of TNF expression.
;
_journal_issue 7
_journal_name_full 'Organic &amp; biomolecular chemistry'
_journal_page_first 1100
_journal_page_last 1113
_journal_paper_doi 10.1039/c3ob42333f
_journal_volume 12
_journal_year 2014
_chemical_absolute_configuration unk
_chemical_formula_moiety 'C29 H32 O9'
_chemical_formula_sum 'C29 H32 O9'
_chemical_formula_weight 524.55
_chemical_name_systematic
;
 ?
;
_space_group_IT_number 4
_symmetry_cell_setting monoclinic
_symmetry_space_group_name_Hall 'P 2yb'
_symmetry_space_group_name_H-M 'P 1 21 1'
_atom_sites_solution_hydrogens geom
_atom_sites_solution_primary direct
_atom_sites_solution_secondary difmap
_audit_creation_date 2012-03-22T15:52:20-00:00
_audit_creation_method 'WinGX routine CIF_UPDATE'
_cell_angle_alpha 90
_cell_angle_beta 96.47(2)
_cell_angle_gamma 90
_cell_formula_units_Z 2
_cell_length_a 7.3517(19)
_cell_length_b 18.103(5)
_cell_length_c 10.012(3)
_cell_measurement_reflns_used 1615
_cell_measurement_temperature 100(2)
_cell_measurement_theta_max 27.8403
_cell_measurement_theta_min 2.7832
_cell_volume 1324.0(6)
_computing_cell_refinement
;
CrysAlisPro, Oxford Diffraction Ltd.,
Version 1.171.34.44 (release 25-10-2010 CrysAlis171 .NET)
(compiled Oct 25 2010,18:11:34)
;
_computing_data_collection
;
CrysAlisPro, Oxford Diffraction Ltd.,
Version 1.171.34.44 (release 25-10-2010 CrysAlis171 .NET)
(compiled Oct 25 2010,18:11:34)
;
_computing_data_reduction
;
CrysAlisPro, Oxford Diffraction Ltd.,
Version 1.171.34.44 (release 25-10-2010 CrysAlis171 .NET)
(compiled Oct 25 2010,18:11:34)
;
_computing_molecular_graphics 'OrtepII (Johnson, C. K. (1976)'
_computing_publication_material 'WinGX Farrugia, L. J. (1999)'
_computing_structure_refinement 'SHELXL-97 (Sheldrick, 2008)'
_diffrn_ambient_temperature 100(2)
_diffrn_detector_area_resol_mean 16.0009
_diffrn_measured_fraction_theta_full 0.999
_diffrn_measured_fraction_theta_max 0.999
_diffrn_measurement_device_type 'Oxford Diffraction Xcalibur diffractometer'
_diffrn_measurement_method '\w scans'
_diffrn_orient_matrix_UB_11 0.0144596
_diffrn_orient_matrix_UB_12 0.0354658
_diffrn_orient_matrix_UB_13 0.02939
_diffrn_orient_matrix_UB_21 0.0015509
_diffrn_orient_matrix_UB_22 -0.0159019
_diffrn_orient_matrix_UB_23 0.0648002
_diffrn_orient_matrix_UB_31 0.096095
_diffrn_orient_matrix_UB_32 -0.0049963
_diffrn_orient_matrix_UB_33 0.0024724
_diffrn_radiation_monochromator graphite
_diffrn_radiation_type MoK\a
_diffrn_radiation_wavelength 0.71073
_diffrn_reflns_av_R_equivalents 0.082
_diffrn_reflns_av_unetI/netI 0.0884
_diffrn_reflns_limit_h_max 8
_diffrn_reflns_limit_h_min -4
_diffrn_reflns_limit_k_max 21
_diffrn_reflns_limit_k_min -21
_diffrn_reflns_limit_l_max 9
_diffrn_reflns_limit_l_min -11
_diffrn_reflns_number 7957
_diffrn_reflns_theta_full 25
_diffrn_reflns_theta_max 25
_diffrn_reflns_theta_min 2.79
_exptl_absorpt_coefficient_mu 0.098
_exptl_absorpt_correction_T_max 1
_exptl_absorpt_correction_T_min 0.92742
_exptl_absorpt_correction_type multi-scan
_exptl_absorpt_process_details
;
   CrysAlisPro, Oxford Diffraction Ltd.,
        Version 1.171.34.44 (release 25-10-2010 CrysAlis171 .NET)
        (compiled Oct 25 2010,18:11:34)
        Empirical absorption correction using spherical harmonics,
 implemented in SCALE3 ABSPACK scaling algorithm.
;
_exptl_crystal_colour orange
_exptl_crystal_density_diffrn 1.316
_exptl_crystal_density_method 'not measured'
_exptl_crystal_description prism
_exptl_crystal_F_000 556
_exptl_crystal_size_max 0.31
_exptl_crystal_size_mid 0.16
_exptl_crystal_size_min 0.09
_refine_diff_density_max 1.305
_refine_diff_density_min -0.504
_refine_diff_density_rms 0.177
_refine_ls_extinction_method none
_refine_ls_goodness_of_fit_ref 1.412
_refine_ls_hydrogen_treatment constr
_refine_ls_matrix_type full
_refine_ls_number_parameters 357
_refine_ls_number_reflns 2406
_refine_ls_number_restraints 235
_refine_ls_restrained_S_all 1.37
_refine_ls_R_factor_all 0.1602
_refine_ls_R_factor_gt 0.1458
_refine_ls_shift/su_max 0.039
_refine_ls_shift/su_mean 0.004
_refine_ls_structure_factor_coef Fsqd
_refine_ls_weighting_details 'calc w=1/[\s^2^(Fo^2^)+(0.2000P)^2^] where P=(Fo^2^+2Fc^2^)/3'
_refine_ls_weighting_scheme calc
_refine_ls_wR_factor_gt 0.3562
_refine_ls_wR_factor_ref 0.3683
_reflns_number_gt 2006
_reflns_number_total 2406
_reflns_threshold_expression I>2\s(I)
_cod_data_source_file c3ob42333f.txt
_cod_data_source_block mrb26ii2
_cod_original_cell_volume 1323.9(6)
_cod_original_sg_symbol_Hall 'p 2yb'
_cod_database_code 7153576

loop_
_symmetry_equiv_pos_as_xyz
'x, y, z'
'-x, y+1/2, -z'

loop_
_atom_site_label
_atom_site_type_symbol
_atom_site_fract_x
_atom_site_fract_y
_atom_site_fract_z
_atom_site_U_iso_or_equiv
_atom_site_adp_type
_atom_site_occupancy
_atom_site_symmetry_multiplicity
_atom_site_calc_flag
_atom_site_refinement_flags
O1 O 0.4767(13) 0.5582(6) 0.3901(10) 0.033(2) Uani 1 1 d U
C2 C 0.3917(16) 0.5290(7) 0.4949(13) 0.017(3) Uani 1 1 d U
O2 O 0.2368(13) 0.5306(7) 0.5020(11) 0.030(2) Uani 1 1 d U
O3 O 0.5161(12) 0.5005(5) 0.5885(10) 0.028(2) Uani 1 1 d U
C4 C 0.7012(16) 0.5261(7) 0.5635(13) 0.019(3) Uani 1 1 d U
C40 C 0.8355(19) 0.4687(9) 0.6166(15) 0.030(3) Uani 1 1 d U
H40A H 0.8247 0.4603 0.7121 0.045 Uiso 1 1 calc R
H40B H 0.9597 0.4855 0.6059 0.045 Uiso 1 1 calc R
H40C H 0.8103 0.4225 0.5667 0.045 Uiso 1 1 calc R
C41 C 0.7382(17) 0.5952(8) 0.6387(14) 0.025(3) Uani 1 1 d U
C42 C 0.7654(17) 0.6530(8) 0.6921(13) 0.020(3) Uani 1 1 d U
C43 C 0.7920(18) 0.7261(8) 0.7540(14) 0.025(3) Uani 1 1 d U
C44 C 0.8652(19) 0.7330(8) 0.8954(15) 0.027(3) Uani 1 1 d U
C441 C 0.897(2) 0.6653(9) 0.9801(16) 0.033(4) Uani 1 1 d U
H44A H 0.9864 0.6336 0.9429 0.05 Uiso 1 1 calc R
H44B H 0.7809 0.6384 0.9808 0.05 Uiso 1 1 calc R
H44C H 0.9428 0.6796 1.0721 0.05 Uiso 1 1 calc R
C45 C 0.9054(16) 0.8031(7) 0.9425(12) 0.017(3) Uani 1 1 d U
O45 O 0.9893(12) 0.8108(5) 1.0729(10) 0.028(2) Uani 1 1 d U
C451 C 0.8719(16) 0.8374(8) 1.1668(12) 0.021(3) Uani 1 1 d U
H45A H 0.8368 0.8886 1.1447 0.032 Uiso 1 1 calc R
H45B H 0.9364 0.8353 1.2578 0.032 Uiso 1 1 calc R
H45C H 0.7618 0.8065 1.1621 0.032 Uiso 1 1 calc R
C46 C 0.8723(15) 0.8664(7) 0.8627(12) 0.016(3) Uani 1 1 d U
O46 O 0.9140(12) 0.9319(5) 0.9212(10) 0.025(2) Uani 1 1 d U
C461 C 0.8807(17) 0.9962(7) 0.8439(13) 0.023(3) Uani 1 1 d U
H46A H 0.9527 0.9948 0.7673 0.034 Uiso 1 1 calc R
H46B H 0.916 1.0396 0.8995 0.034 Uiso 1 1 calc R
H46C H 0.7502 0.9992 0.8111 0.034 Uiso 1 1 calc R
C47 C 0.8005(15) 0.8588(7) 0.7278(13) 0.015(3) Uani 1 1 d U
H47 H 0.7787 0.9016 0.6734 0.018 Uiso 1 1 calc R
C48 C 0.7609(16) 0.7895(7) 0.6726(13) 0.019(3) Uani 1 1 d U
O48 O 0.7000(12) 0.7754(6) 0.5462(9) 0.028(2) Uani 1 1 d U
C481 C 0.641(2) 0.8369(9) 0.4653(15) 0.031(3) Uani 1 1 d U
H48A H 0.5275 0.8565 0.4936 0.047 Uiso 1 1 calc R
H48B H 0.6204 0.8216 0.3709 0.047 Uiso 1 1 calc R
H48C H 0.7359 0.8753 0.4754 0.047 Uiso 1 1 calc R
C5 C 0.6785(17) 0.5365(7) 0.4115(12) 0.020(3) Uani 1 1 d U
C50 C 0.7746(18) 0.5963(8) 0.3554(14) 0.025(3) Uani 1 1 d U
H50A H 0.9068 0.5877 0.3722 0.038 Uiso 1 1 calc R
H50B H 0.7441 0.6429 0.3975 0.038 Uiso 1 1 calc R
H50C H 0.7382 0.599 0.2583 0.038 Uiso 1 1 calc R
C51 C 0.6971(17) 0.4660(8) 0.3450(14) 0.023(3) Uani 1 1 d U
C52 C 0.6919(16) 0.4045(7) 0.2883(13) 0.016(3) Uani 1 1 d U
C53 C 0.6853(15) 0.3362(7) 0.2285(12) 0.014(2) Uani 1 1 d U
C54 C 0.6256(18) 0.3271(8) 0.0969(15) 0.028(3) Uani 1 1 d U
C541 C 0.5840(17) 0.3915(8) 0.0061(14) 0.022(3) Uani 1 1 d U
H54A H 0.4522 0.4015 -0.0028 0.033 Uiso 1 1 calc R
H54B H 0.6218 0.3805 -0.0825 0.033 Uiso 1 1 calc R
H54C H 0.6507 0.435 0.0439 0.033 Uiso 1 1 calc R
C55 C 0.6025(18) 0.2532(8) 0.0411(14) 0.027(3) Uani 1 1 d U
O55 O 0.5210(12) 0.2455(6) -0.0890(10) 0.029(2) Uani 1 1 d U
C551 C 0.6350(18) 0.2178(9) -0.1846(14) 0.028(3) Uani 1 1 d U
H55A H 0.7464 0.2477 -0.1813 0.043 Uiso 1 1 calc R
H55B H 0.5686 0.2202 -0.275 0.043 Uiso 1 1 calc R
H55C H 0.6679 0.1664 -0.1628 0.043 Uiso 1 1 calc R
C56 C 0.6503(19) 0.1964(9) 0.1230(15) 0.031(3) Uani 1 1 d U
O56 O 0.6219(12) 0.1274(5) 0.0598(9) 0.024(2) Uani 1 1 d U
C561 C 0.667(2) 0.0642(10) 0.1383(18) 0.042(4) Uani 1 1 d U
H56A H 0.8004 0.0589 0.1531 0.063 Uiso 1 1 calc R
H56B H 0.6135 0.0205 0.0914 0.063 Uiso 1 1 calc R
H56C H 0.6185 0.0693 0.2251 0.063 Uiso 1 1 calc R
C57 C 0.7157(18) 0.2025(9) 0.2518(15) 0.030(3) Uani 1 1 d U
H57 H 0.7506 0.1602 0.3048 0.036 Uiso 1 1 calc R
C58 C 0.7312(16) 0.2745(8) 0.3069(13) 0.022(3) Uani 1 1 d U
O58 O 0.7982(11) 0.2855(5) 0.4416(9) 0.020(2) Uani 1 1 d U
C581 C 0.852(2) 0.2237(9) 0.5188(16) 0.031(3) Uani 1 1 d U
H58A H 0.7428 0.1981 0.5437 0.047 Uiso 1 1 calc R
H58B H 0.9285 0.2391 0.6003 0.047 Uiso 1 1 calc R
H58C H 0.921 0.1902 0.4666 0.047 Uiso 1 1 calc R

loop_
_atom_site_aniso_label
_atom_site_aniso_U_11
_atom_site_aniso_U_22
_atom_site_aniso_U_33
_atom_site_aniso_U_23
_atom_site_aniso_U_13
_atom_site_aniso_U_12
O1 0.036(4) 0.026(4) 0.037(4) -0.001(4) 0.003(3) 0.007(3)
C2 0.016(4) 0.011(4) 0.024(4) 0.000(4) -0.002(4) -0.003(3)
O2 0.029(4) 0.027(4) 0.036(4) -0.005(3) 0.008(3) 0.003(3)
O3 0.029(4) 0.022(4) 0.033(4) -0.003(3) 0.005(3) -0.008(3)
C4 0.018(4) 0.015(4) 0.024(4) -0.002(4) 0.000(4) 0.002(4)
C40 0.030(5) 0.030(5) 0.031(5) -0.003(4) 0.004(4) -0.001(4)
C41 0.024(4) 0.025(5) 0.026(5) -0.002(4) 0.006(4) -0.001(4)
C42 0.023(4) 0.017(5) 0.021(5) -0.004(4) 0.003(4) 0.001(4)
C43 0.028(5) 0.022(5) 0.025(5) 0.001(4) 0.001(4) 0.002(4)
C44 0.030(5) 0.022(5) 0.029(5) 0.001(4) 0.006(4) 0.006(4)
C441 0.035(5) 0.033(5) 0.033(5) -0.003(4) 0.007(4) 0.000(4)
C45 0.020(4) 0.019(5) 0.013(4) -0.008(4) 0.003(3) 0.002(4)
O45 0.027(4) 0.024(4) 0.031(4) -0.004(3) -0.001(3) 0.010(3)
C451 0.026(5) 0.019(5) 0.018(4) -0.009(4) 0.000(4) 0.002(4)
C46 0.016(3) 0.014(3) 0.018(3) -0.001(2) 0.002(2) -0.003(2)
O46 0.030(4) 0.019(4) 0.026(4) -0.001(3) -0.003(3) -0.003(3)
C461 0.026(4) 0.015(5) 0.025(5) -0.006(4) -0.002(4) -0.004(4)
C47 0.017(4) 0.010(4) 0.018(4) 0.000(4) -0.001(3) 0.003(3)
C48 0.022(4) 0.015(5) 0.020(5) -0.005(4) 0.003(3) 0.002(4)
O48 0.033(4) 0.022(4) 0.028(4) 0.000(4) 0.004(3) -0.002(3)
C481 0.032(5) 0.030(5) 0.031(5) 0.002(4) 0.000(4) -0.002(4)
C5 0.024(4) 0.013(4) 0.022(5) -0.003(4) 0.002(4) 0.008(4)
C50 0.024(4) 0.022(5) 0.031(5) -0.002(4) 0.006(4) 0.000(4)
C51 0.022(4) 0.024(5) 0.023(5) 0.002(4) 0.006(4) -0.002(4)
C52 0.014(4) 0.015(5) 0.019(4) -0.004(4) 0.000(3) 0.002(3)
C53 0.011(4) 0.008(4) 0.022(4) -0.004(4) 0.004(3) 0.004(3)
C54 0.027(5) 0.027(5) 0.030(5) 0.000(4) 0.009(4) 0.001(4)
C541 0.020(4) 0.019(5) 0.028(5) 0.000(4) 0.004(4) 0.002(4)
C55 0.029(5) 0.025(5) 0.026(5) 0.001(4) 0.002(4) 0.002(4)
O55 0.028(4) 0.025(4) 0.032(4) -0.002(4) 0.002(3) 0.000(3)
C551 0.025(5) 0.032(5) 0.028(5) 0.001(4) 0.002(4) 0.000(4)
C56 0.032(5) 0.031(5) 0.030(5) 0.000(4) 0.006(4) -0.001(4)
O56 0.029(4) 0.013(4) 0.029(4) -0.011(3) -0.001(3) -0.004(3)
C561 0.047(6) 0.040(6) 0.041(6) -0.005(4) 0.011(4) -0.005(4)
C57 0.029(5) 0.026(5) 0.032(5) -0.002(4) -0.001(4) 0.000(4)
C58 0.022(4) 0.018(5) 0.027(5) -0.002(4) 0.005(4) -0.006(4)
O58 0.024(3) 0.016(4) 0.022(4) -0.009(3) 0.005(3) 0.001(3)
C581 0.031(5) 0.029(5) 0.033(5) -0.002(4) 0.002(4) -0.004(4)

loop_
_atom_type_symbol
_atom_type_description
_atom_type_scat_dispersion_real
_atom_type_scat_dispersion_imag
_atom_type_scat_source
C C 0.0033 0.0016 'International Tables Vol C Tables 4.2.6.8 and 6.1.1.4'
H H 0 0 'International Tables Vol C Tables 4.2.6.8 and 6.1.1.4'
O O 0.0106 0.006 'International Tables Vol C Tables 4.2.6.8 and 6.1.1.4'

loop_
_geom_angle_atom_site_label_1
_geom_angle_atom_site_label_2
_geom_angle_atom_site_label_3
_geom_angle
C2 O1 C5 108.0(10)
O2 C2 O3 124.8(12)
O2 C2 O1 124.9(12)
O3 C2 O1 110.3(10)
C2 O3 C4 109.2(10)
C41 C4 O3 107.4(10)
C41 C4 C40 109.5(11)
O3 C4 C40 107.8(11)
C41 C4 C5 113.5(11)
O3 C4 C5 102.0(9)
C40 C4 C5 115.9(11)
C42 C41 C4 176.1(14)
C41 C42 C43 177.3(14)
C48 C43 C42 119.1(11)
C48 C43 C44 120.5(12)
C42 C43 C44 120.3(12)
C45 C44 C43 116.9(13)
C45 C44 C441 123.3(13)
C43 C44 C441 119.8(13)
C44 C45 O45 118.1(12)
C44 C45 C46 122.9(11)
O45 C45 C46 119.0(11)
C45 O45 C451 114.5(9)
O46 C46 C47 123.4(11)
O46 C46 C45 117.2(10)
C47 C46 C45 119.4(11)
C46 O46 C461 118.4(10)
C48 C47 C46 120.8(12)
O48 C48 C47 126.2(12)
O48 C48 C43 114.2(11)
C47 C48 C43 119.5(11)
C48 O48 C481 116.4(11)
C50 C5 C51 113.9(11)
C50 C5 C4 118.6(11)
C51 C5 C4 110.1(11)
C50 C5 O1 105.2(10)
C51 C5 O1 107.6(10)
C4 C5 O1 99.6(9)
C52 C51 C5 172.7(13)
C51 C52 C53 178.7(14)
C54 C53 C52 121.8(12)
C54 C53 C58 119.1(12)
C52 C53 C58 119.0(11)
C53 C54 C55 119.9(13)
C53 C54 C541 121.5(13)
C55 C54 C541 118.7(12)
C56 C55 O55 124.0(13)
C56 C55 C54 117.5(13)
O55 C55 C54 118.4(12)
C55 O55 C551 116.2(11)
C57 C56 C55 125.0(15)
C57 C56 O56 122.0(14)
C55 C56 O56 113.1(13)
C56 O56 C561 117.2(11)
C56 C57 C58 117.3(14)
C53 C58 O58 118.0(12)
C53 C58 C57 121.2(12)
O58 C58 C57 120.8(13)
C581 O58 C58 117.9(11)

loop_
_geom_bond_atom_site_label_1
_geom_bond_atom_site_label_2
_geom_bond_distance
O1 C2 1.384(16)
O1 C5 1.527(16)
C2 O2 1.150(14)
C2 O3 1.337(15)
O3 C4 1.486(15)
C4 C41 1.470(19)
C4 C40 1.489(18)
C4 C5 1.523(17)
C41 C42 1.18(2)
C42 C43 1.46(2)
C43 C48 1.412(19)
C43 C44 1.46(2)
C44 C45 1.37(2)
C44 C441 1.49(2)
C45 O45 1.387(15)
C45 C46 1.403(18)
O45 C451 1.429(15)
C46 O46 1.342(16)
C46 C47 1.401(17)
O46 C461 1.404(16)
C47 C48 1.388(18)
C48 O48 1.319(16)
O48 C481 1.416(18)
C5 C50 1.442(19)
C5 C51 1.453(19)
C51 C52 1.248(19)
C52 C53 1.373(18)
C53 C54 1.350(19)
C53 C58 1.385(19)
C54 C55 1.45(2)
C54 C541 1.49(2)
C55 C56 1.34(2)
C55 O55 1.378(17)
O55 C551 1.433(17)
C56 C57 1.33(2)
C56 O56 1.406(18)
O56 C561 1.41(2)
C57 C58 1.41(2)
C58 O58 1.397(15)
O58 C581 1.391(18)
